data_2225437
loop_
_publ_author_name
'Werner, Franz'
'Tokuno, Kenji'
'Hasegawa, Miki'
'Linert, Wolfgang'
'Mereiter, Kurt'

_publ_section_title
;
 Poly[[bis{\m~3~-tris[2-(1<i>H</i>-tetrazol-1-yl)ethyl]amine}copper(II)]
 bis(perchlorate)]
;
_journal_coeditor_code BQ2196
_journal_issue 4
_journal_name_full 'Acta Crystallographica Section E'
_journal_page_first m399
_journal_page_last m400
_journal_paper_doi 10.1107/S1600536810008998
_journal_volume 66
_journal_year 2010
_chemical_formula_iupac '[Cu (C9 H15 N13)2] (Cl O4)2'
_chemical_formula_moiety 'C18 H30 Cu N26 +, 2(Cl O4 -)'
_chemical_formula_sum 'C18 H30 Cl2 Cu N26 O8'
_chemical_formula_weight 873.12
_chemical_name_systematic
;
Poly[[bis{\m~3~-tris[2-(1<i>H</i>-tetrazol-1-yl)ethyl]amine}copper(II)]
bis(perchlorate)]
;
_space_group_IT_number 2
_symmetry_cell_setting triclinic
_symmetry_space_group_name_Hall '-P 1'
_symmetry_space_group_name_H-M 'P -1'
_atom_sites_solution_hydrogens geom
_atom_sites_solution_primary direct
_atom_sites_solution_secondary difmap
_audit_creation_method SHELXL-97
_cell_angle_alpha 69.2330(10)
_cell_angle_beta 74.6520(10)
_cell_angle_gamma 71.6020(10)
_cell_formula_units_Z 1
_cell_length_a 8.5902(3)
_cell_length_b 9.4932(4)
_cell_length_c 11.8446(5)
_cell_measurement_reflns_used 7355
_cell_measurement_temperature 100(2)
_cell_measurement_theta_max 30.97
_cell_measurement_theta_min 2.37
_cell_volume 844.19(6)
_computing_cell_refinement 'SAINT (Bruker, 2003)'
_computing_data_collection 'SMART (Bruker, 2003)'
_computing_data_reduction 'SAINT, SADABS and XPREP (Bruker, 2003)'
_computing_molecular_graphics
;
SHELXTL (Sheldrick, 2008) and Mercury (Macrae <i>et al.</i>,
2006)
;
_computing_publication_material
;
SHELXL97 (Sheldrick, 2008) and publCIF (Westrip, 2010)
;
_computing_structure_refinement 'SHELXL97 (Sheldrick, 2008)'
_computing_structure_solution 'SHELXS97 (Sheldrick, 2008)'
_diffrn_ambient_temperature 100(2)
_diffrn_measured_fraction_theta_full 0.988
_diffrn_measured_fraction_theta_max 0.988
_diffrn_measurement_device_type 'Bruker SMART APEX CCD'
_diffrn_measurement_method '\f and \w scans'
_diffrn_radiation_monochromator graphite
_diffrn_radiation_source 'normal-focus sealed tube'
_diffrn_radiation_type MoK\a
_diffrn_radiation_wavelength 0.71073
_diffrn_reflns_av_R_equivalents 0.0151
_diffrn_reflns_av_sigmaI/netI 0.0138
_diffrn_reflns_limit_h_max 12
_diffrn_reflns_limit_h_min -12
_diffrn_reflns_limit_k_max 13
_diffrn_reflns_limit_k_min -13
_diffrn_reflns_limit_l_max 17
_diffrn_reflns_limit_l_min -17
_diffrn_reflns_number 18905
_diffrn_reflns_theta_full 30.97
_diffrn_reflns_theta_max 30.97
_diffrn_reflns_theta_min 2.37
_diffrn_standards_decay_% 0
_exptl_absorpt_coefficient_mu 0.892
_exptl_absorpt_correction_T_max 1.00
_exptl_absorpt_correction_T_min 0.86
_exptl_absorpt_correction_type multi-scan
_exptl_absorpt_process_details '(SADABS; Bruker, 2003)'
_exptl_crystal_colour blue
_exptl_crystal_density_diffrn 1.717
_exptl_crystal_density_method 'not measured'
_exptl_crystal_description prism
_exptl_crystal_F_000 447
_exptl_crystal_size_max 0.60
_exptl_crystal_size_mid 0.38
_exptl_crystal_size_min 0.35
_refine_diff_density_max 0.529
_refine_diff_density_min -0.359
_refine_ls_extinction_method none
_refine_ls_goodness_of_fit_ref 1.068
_refine_ls_hydrogen_treatment constr
_refine_ls_matrix_type full
_refine_ls_number_parameters 250
_refine_ls_number_reflns 5317
_refine_ls_number_restraints 0
_refine_ls_restrained_S_all 1.068
_refine_ls_R_factor_all 0.0265
_refine_ls_R_factor_gt 0.0261
_refine_ls_shift/su_max 0.001
_refine_ls_shift/su_mean 0.000
_refine_ls_structure_factor_coef Fsqd
_refine_ls_weighting_details 'calc w=1/[\s^2^(Fo^2^)+(0.0428P)^2^+0.3030P] where P=(Fo^2^+2Fc^2^)/3'
_refine_ls_weighting_scheme calc
_refine_ls_wR_factor_gt 0.0718
_refine_ls_wR_factor_ref 0.0720
_reflns_number_gt 5160
_reflns_number_total 5317
_reflns_threshold_expression I>2sigma(I)
_cod_data_source_file bq2196.cif
_cod_data_source_block I
_cod_database_code 2225437
_cod_database_fobs_code 2225437

loop_
_symmetry_equiv_pos_as_xyz
'x, y, z'
'-x, -y, -z'

loop_
_atom_site_type_symbol
_atom_site_label
_atom_site_fract_x
_atom_site_fract_y
_atom_site_fract_z
_atom_site_U_iso_or_equiv
_atom_site_adp_type
_atom_site_calc_flag
_atom_site_refinement_flags
_atom_site_occupancy
_atom_site_disorder_assembly
_atom_site_disorder_group
Cu Cu1 0.5000 0.5000 0.5000 0.01041(5) Uani d S 1 . .
N N1 0.42188(10) 0.17443(9) 0.37722(7) 0.01129(14) Uani d . 1 . .
N N2 0.58575(11) 0.11927(10) 0.38325(8) 0.01522(16) Uani d . 1 . .
N N3 0.62835(11) 0.21526(10) 0.41688(8) 0.01499(15) Uani d . 1 . .
N N4 0.49368(10) 0.33358(9) 0.43272(7) 0.01173(14) Uani d . 1 . .
N N5 0.23080(11) 0.34128(10) -0.15509(8) 0.01398(15) Uani d . 1 . .
N N6 0.19378(16) 0.26607(14) -0.21840(9) 0.0293(2) Uani d . 1 . .
N N7 0.27560(15) 0.30387(14) -0.32835(9) 0.0271(2) Uani d . 1 . .
N N8 0.36562(11) 0.40410(10) -0.33836(8) 0.01278(15) Uani d . 1 . .
N N9 0.05800(10) -0.15980(9) 0.33579(7) 0.01167(14) Uani d . 1 . .
N N10 -0.01294(11) -0.20876(10) 0.45440(8) 0.01605(16) Uani d . 1 . .
N N11 0.09776(11) -0.32341(11) 0.50942(8) 0.01675(16) Uani d . 1 . .
N N12 0.24167(11) -0.35052(10) 0.42864(8) 0.01439(15) Uani d . 1 . .
N N13 0.19387(10) 0.11244(9) 0.17899(7) 0.01133(14) Uani d . 1 . .
C C1 0.36653(12) 0.30591(11) 0.40781(9) 0.01306(16) Uani d . 1 . .
H H1 0.2557 0.3687 0.4112 0.016 Uiso calc R 1 . .
C C2 0.33577(12) 0.09397(11) 0.33747(9) 0.01269(16) Uani d . 1 . .
H H2A 0.2419 0.0650 0.4026 0.015 Uiso calc R 1 . .
H H2B 0.4136 -0.0025 0.3230 0.015 Uiso calc R 1 . .
C C3 0.27031(12) 0.19884(11) 0.22024(9) 0.01354(16) Uani d . 1 . .
H H3A 0.1870 0.2925 0.2357 0.016 Uiso calc R 1 . .
H H3B 0.3629 0.2327 0.1562 0.016 Uiso calc R 1 . .
C C4 0.33503(12) 0.42623(11) -0.22978(8) 0.01214(16) Uani d . 1 . .
H H4 0.3797 0.4914 -0.2088 0.015 Uiso calc R 1 . .
C C5 0.16668(12) 0.31649(11) -0.02381(9) 0.01354(16) Uani d . 1 . .
H H5A 0.0434 0.3462 -0.0095 0.016 Uiso calc R 1 . .
H H5B 0.2054 0.3823 0.0063 0.016 Uiso calc R 1 . .
C C6 0.22876(12) 0.14415(11) 0.04621(9) 0.01244(16) Uani d . 1 . .
H H6A 0.1755 0.0811 0.0243 0.015 Uiso calc R 1 . .
H H6B 0.3505 0.1111 0.0195 0.015 Uiso calc R 1 . .
C C7 0.21343(12) -0.24693(11) 0.32171(9) 0.01360(16) Uani d . 1 . .
H H7 0.2912 -0.2365 0.2472 0.016 Uiso calc R 1 . .
C C8 -0.02967(11) -0.02595(11) 0.24720(9) 0.01210(16) Uani d . 1 . .
H H8A -0.1514 -0.0119 0.2749 0.015 Uiso calc R 1 . .
H H8B -0.0011 -0.0455 0.1665 0.015 Uiso calc R 1 . .
C C9 0.01822(12) 0.12133(11) 0.23426(9) 0.01177(15) Uani d . 1 . .
H H9A -0.0525 0.2122 0.1825 0.014 Uiso calc R 1 . .
H H9B -0.0021 0.1360 0.3161 0.014 Uiso calc R 1 . .
Cl Cl1 0.29526(3) 0.69679(3) 0.01464(2) 0.01452(6) Uani d . 1 . .
O O1 0.24265(13) 0.56699(11) 0.10773(11) 0.0356(2) Uani d . 1 . .
O O2 0.35608(12) 0.66142(13) -0.10061(10) 0.0316(2) Uani d . 1 . .
O O3 0.42605(10) 0.72936(10) 0.04944(8) 0.02103(16) Uani d . 1 . .
O O4 0.15606(10) 0.83116(9) 0.00141(8) 0.02162(16) Uani d . 1 . .

loop_
_atom_site_aniso_label
_atom_site_aniso_U_11
_atom_site_aniso_U_22
_atom_site_aniso_U_33
_atom_site_aniso_U_12
_atom_site_aniso_U_13
_atom_site_aniso_U_23
Cu1 0.01374(8) 0.01175(8) 0.00772(8) -0.00612(6) -0.00085(5) -0.00332(5)
N1 0.0123(3) 0.0121(3) 0.0110(3) -0.0033(3) -0.0029(3) -0.0042(3)
N2 0.0129(4) 0.0158(4) 0.0190(4) -0.0018(3) -0.0050(3) -0.0074(3)
N3 0.0136(4) 0.0153(4) 0.0181(4) -0.0028(3) -0.0040(3) -0.0070(3)
N4 0.0125(3) 0.0134(3) 0.0104(3) -0.0041(3) -0.0019(3) -0.0041(3)
N5 0.0185(4) 0.0172(4) 0.0095(3) -0.0102(3) -0.0011(3) -0.0035(3)
N6 0.0471(7) 0.0421(6) 0.0132(4) -0.0352(5) 0.0045(4) -0.0111(4)
N7 0.0437(6) 0.0366(5) 0.0132(4) -0.0315(5) 0.0040(4) -0.0091(4)
N8 0.0164(4) 0.0140(3) 0.0101(3) -0.0072(3) -0.0023(3) -0.0031(3)
N9 0.0117(3) 0.0124(3) 0.0110(3) -0.0044(3) -0.0009(3) -0.0029(3)
N10 0.0147(4) 0.0186(4) 0.0122(4) -0.0052(3) 0.0001(3) -0.0022(3)
N11 0.0160(4) 0.0192(4) 0.0129(4) -0.0049(3) -0.0015(3) -0.0026(3)
N12 0.0149(4) 0.0151(4) 0.0128(4) -0.0031(3) -0.0029(3) -0.0040(3)
N13 0.0128(3) 0.0144(3) 0.0091(3) -0.0069(3) -0.0012(3) -0.0036(3)
C1 0.0133(4) 0.0136(4) 0.0144(4) -0.0036(3) -0.0026(3) -0.0063(3)
C2 0.0162(4) 0.0120(4) 0.0126(4) -0.0052(3) -0.0049(3) -0.0037(3)
C3 0.0180(4) 0.0141(4) 0.0117(4) -0.0083(3) -0.0051(3) -0.0019(3)
C4 0.0144(4) 0.0132(4) 0.0099(4) -0.0059(3) -0.0017(3) -0.0029(3)
C5 0.0174(4) 0.0154(4) 0.0083(4) -0.0066(3) 0.0001(3) -0.0035(3)
C6 0.0148(4) 0.0138(4) 0.0096(4) -0.0055(3) -0.0006(3) -0.0038(3)
C7 0.0134(4) 0.0141(4) 0.0128(4) -0.0025(3) -0.0017(3) -0.0045(3)
C8 0.0114(4) 0.0120(4) 0.0130(4) -0.0036(3) -0.0035(3) -0.0022(3)
C9 0.0126(4) 0.0120(4) 0.0111(4) -0.0043(3) -0.0009(3) -0.0036(3)
Cl1 0.01424(10) 0.01325(10) 0.01848(11) -0.00314(7) -0.00498(8) -0.00616(8)
O1 0.0351(5) 0.0191(4) 0.0465(6) -0.0144(4) -0.0063(4) 0.0039(4)
O2 0.0295(5) 0.0418(5) 0.0332(5) 0.0009(4) -0.0087(4) -0.0285(4)
O3 0.0167(3) 0.0320(4) 0.0204(4) -0.0103(3) -0.0048(3) -0.0099(3)
O4 0.0195(4) 0.0178(3) 0.0286(4) 0.0029(3) -0.0097(3) -0.0106(3)

loop_
_atom_type_symbol
_atom_type_description
_atom_type_scat_dispersion_real
_atom_type_scat_dispersion_imag
_atom_type_scat_source
C C 0.0033 0.0016 'International Tables Vol C Tables 4.2.6.8 and 6.1.1.4'
H H 0.0000 0.0000 'International Tables Vol C Tables 4.2.6.8 and 6.1.1.4'
N N 0.0061 0.0033 'International Tables Vol C Tables 4.2.6.8 and 6.1.1.4'
O O 0.0106 0.0060 'International Tables Vol C Tables 4.2.6.8 and 6.1.1.4'
Cl Cl 0.1484 0.1585 'International Tables Vol C Tables 4.2.6.8 and 6.1.1.4'
Cu Cu 0.3201 1.2651 'International Tables Vol C Tables 4.2.6.8 and 6.1.1.4'

loop_
_geom_angle_atom_site_label_1
_geom_angle_atom_site_label_2
_geom_angle_atom_site_label_3
_geom_angle_site_symmetry_1
_geom_angle_site_symmetry_3
_geom_angle
_geom_angle_publ_flag
N8 Cu1 N8 2_665 1_556 180.0 ?
N8 Cu1 N4 2_665 . 89.54(3) ?
N8 Cu1 N4 1_556 . 90.46(3) ?
N8 Cu1 N4 2_665 2_666 90.46(3) ?
N8 Cu1 N4 1_556 2_666 89.54(3) ?
N4 Cu1 N4 . 2_666 180.0 ?
N8 Cu1 N12 2_665 2_656 88.33(3) ?
N8 Cu1 N12 1_556 2_656 91.67(3) ?
N4 Cu1 N12 . 2_656 92.20(3) ?
N4 Cu1 N12 2_666 2_656 87.80(3) ?
N8 Cu1 N12 2_665 1_565 91.67(3) ?
N8 Cu1 N12 1_556 1_565 88.33(3) ?
N4 Cu1 N12 . 1_565 87.80(3) ?
N4 Cu1 N12 2_666 1_565 92.20(3) ?
N12 Cu1 N12 2_656 1_565 180.0 ?
C1 N1 N2 . . 108.62(8) ?
C1 N1 C2 . . 130.53(8) ?
N2 N1 C2 . . 120.81(8) ?
N3 N2 N1 . . 107.19(8) ?
N2 N3 N4 . . 109.54(8) ?
C1 N4 N3 . . 106.88(8) ?
C1 N4 Cu1 . . 130.20(7) ?
N3 N4 Cu1 . . 122.61(6) ?
C4 N5 N6 . . 108.65(8) ?
C4 N5 C5 . . 129.94(8) ?
N6 N5 C5 . . 121.31(8) ?
N7 N6 N5 . . 106.93(9) ?
N6 N7 N8 . . 109.82(9) ?
C4 N8 N7 . . 106.58(8) ?
C4 N8 Cu1 . 1_554 131.67(7) ?
N7 N8 Cu1 . 1_554 121.62(7) ?
C7 N9 N10 . . 108.17(8) ?
C7 N9 C8 . . 129.90(8) ?
N10 N9 C8 . . 121.83(8) ?
N11 N10 N9 . . 106.94(8) ?
N10 N11 N12 . . 110.25(8) ?
C7 N12 N11 . . 105.77(8) ?
C7 N12 Cu1 . 1_545 130.45(7) ?
N11 N12 Cu1 . 1_545 120.86(6) ?
C6 N13 C3 . . 112.76(7) ?
C6 N13 C9 . . 114.58(7) ?
C3 N13 C9 . . 113.41(8) ?
N4 C1 N1 . . 107.78(8) ?
N4 C1 H1 . . 126.1 ?
N1 C1 H1 . . 126.1 ?
N1 C2 C3 . . 110.04(7) ?
N1 C2 H2A . . 109.7 ?
C3 C2 H2A . . 109.7 ?
N1 C2 H2B . . 109.7 ?
C3 C2 H2B . . 109.7 ?
H2A C2 H2B . . 108.2 ?
N13 C3 C2 . . 108.77(7) ?
N13 C3 H3A . . 109.9 ?
C2 C3 H3A . . 109.9 ?
N13 C3 H3B . . 109.9 ?
C2 C3 H3B . . 109.9 ?
H3A C3 H3B . . 108.3 ?
N8 C4 N5 . . 108.02(8) ?
N8 C4 H4 . . 126.0 ?
N5 C4 H4 . . 126.0 ?
N5 C5 C6 . . 109.51(8) ?
N5 C5 H5A . . 109.8 ?
C6 C5 H5A . . 109.8 ?
N5 C5 H5B . . 109.8 ?
C6 C5 H5B . . 109.8 ?
H5A C5 H5B . . 108.2 ?
N13 C6 C5 . . 113.54(8) ?
N13 C6 H6A . . 108.9 ?
C5 C6 H6A . . 108.9 ?
N13 C6 H6B . . 108.9 ?
C5 C6 H6B . . 108.9 ?
H6A C6 H6B . . 107.7 ?
N12 C7 N9 . . 108.87(9) ?
N12 C7 H7 . . 125.6 ?
N9 C7 H7 . . 125.6 ?
N9 C8 C9 . . 110.61(7) ?
N9 C8 H8A . . 109.5 ?
C9 C8 H8A . . 109.5 ?
N9 C8 H8B . . 109.5 ?
C9 C8 H8B . . 109.5 ?
H8A C8 H8B . . 108.1 ?
N13 C9 C8 . . 111.13(8) ?
N13 C9 H9A . . 109.4 ?
C8 C9 H9A . . 109.4 ?
N13 C9 H9B . . 109.4 ?
C8 C9 H9B . . 109.4 ?
H9A C9 H9B . . 108.0 ?
O1 Cl1 O4 . . 109.30(6) ?
O1 Cl1 O3 . . 109.62(6) ?
O4 Cl1 O3 . . 109.26(5) ?
O1 Cl1 O2 . . 109.78(7) ?
O4 Cl1 O2 . . 109.38(6) ?
O3 Cl1 O2 . . 109.49(6) ?

loop_
_geom_bond_atom_site_label_1
_geom_bond_atom_site_label_2
_geom_bond_site_symmetry_2
_geom_bond_distance
_geom_bond_publ_flag
Cu1 N8 2_665 2.0210(8) ?
Cu1 N8 1_556 2.0210(8) ?
Cu1 N4 . 2.0259(8) ?
Cu1 N4 2_666 2.0259(8) ?
Cu1 N12 2_656 2.4098(8) ?
Cu1 N12 1_565 2.4098(8) ?
N1 C1 . 1.3305(12) ?
N1 N2 . 1.3500(11) ?
N1 C2 . 1.4657(12) ?
N2 N3 . 1.2915(12) ?
N3 N4 . 1.3599(12) ?
N4 C1 . 1.3249(12) ?
N5 C4 . 1.3286(12) ?
N5 N6 . 1.3500(12) ?
N5 C5 . 1.4649(12) ?
N6 N7 . 1.2892(13) ?
N7 N8 . 1.3614(12) ?
N8 C4 . 1.3210(12) ?
N8 Cu1 1_554 2.0209(8) ?
N9 C7 . 1.3332(12) ?
N9 N10 . 1.3505(11) ?
N9 C8 . 1.4668(12) ?
N10 N11 . 1.2982(12) ?
N11 N12 . 1.3630(12) ?
N12 C7 . 1.3262(12) ?
N12 Cu1 1_545 2.4098(8) ?
N13 C6 . 1.4579(12) ?
N13 C3 . 1.4617(12) ?
N13 C9 . 1.4656(12) ?
C1 H1 . 0.9500 ?
C2 C3 . 1.5215(13) ?
C2 H2A . 0.9900 ?
C2 H2B . 0.9900 ?
C3 H3A . 0.9900 ?
C3 H3B . 0.9900 ?
C4 H4 . 0.9500 ?
C5 C6 . 1.5395(13) ?
C5 H5A . 0.9900 ?
C5 H5B . 0.9900 ?
C6 H6A . 0.9900 ?
C6 H6B . 0.9900 ?
C7 H7 . 0.9500 ?
C8 H8A . 0.9900 ?
C8 H8B . 0.9900 ?
C9 C8 . 1.5248(13) ?
C9 H9A . 0.9900 ?
C9 H9B . 0.9900 ?
Cl1 O1 . 1.4362(9) ?
Cl1 O4 . 1.4409(8) ?
Cl1 O3 . 1.4430(8) ?
Cl1 O2 . 1.4442(10) ?

loop_
_geom_hbond_atom_site_label_D
_geom_hbond_atom_site_label_H
_geom_hbond_atom_site_label_A
_geom_hbond_site_symmetry_A
_geom_hbond_distance_DH
_geom_hbond_distance_HA
_geom_hbond_distance_DA
_geom_hbond_angle_DHA
C2 H2A N10 2_556 0.99 2.60 3.366(2) 133.8
C4 H4 O2 . 0.95 2.33 3.191(2) 151.2
C5 H5B O1 . 0.99 2.58 3.557(2) 168.0
C6 H6A O4 1_545 0.99 2.54 3.459(2) 153.9
C7 H7 O3 1_545 0.95 2.41 3.305(2) 157.3
C8 H8A N2 1_455 0.99 2.47 3.361(2) 148.8
C8 H8B O4 1_545 0.99 2.50 3.440(2) 158.6
C8 H8B O4 2_565 0.99 2.59 3.136(2) 115.0

loop_
_geom_torsion_atom_site_label_1
_geom_torsion_atom_site_label_2
_geom_torsion_atom_site_label_3
_geom_torsion_atom_site_label_4
_geom_torsion_site_symmetry_1
_geom_torsion_site_symmetry_2
_geom_torsion_site_symmetry_3
_geom_torsion_site_symmetry_4
_geom_torsion
_geom_torsion_publ_flag
C1 N1 N2 N3 . . . . 0.07(11) ?
C2 N1 N2 N3 . . . . 178.01(8) ?
N1 N2 N3 N4 . . . . -0.17(11) ?
N2 N3 N4 C1 . . . . 0.21(11) ?
N2 N3 N4 Cu1 . . . . 174.39(7) ?
N8 Cu1 N4 C1 2_665 . . . -113.40(9) ?
N8 Cu1 N4 C1 1_556 . . . 66.60(9) ?
N12 Cu1 N4 C1 2_656 . . . 158.29(9) ?
N12 Cu1 N4 C1 1_565 . . . -21.71(9) ?
N8 Cu1 N4 N3 2_665 . . . 73.91(8) ?
N8 Cu1 N4 N3 1_556 . . . -106.09(8) ?
N12 Cu1 N4 N3 2_656 . . . -14.40(8) ?
N12 Cu1 N4 N3 1_565 . . . 165.60(8) ?
C4 N5 N6 N7 . . . . 0.68(15) ?
C5 N5 N6 N7 . . . . -176.05(11) ?
N5 N6 N7 N8 . . . . -0.34(16) ?
N6 N7 N8 C4 . . . . -0.13(14) ?
N6 N7 N8 Cu1 . . . 1_554 -176.32(9) ?
C7 N9 N10 N11 . . . . -0.45(11) ?
C8 N9 N10 N11 . . . . -177.15(8) ?
N9 N10 N11 N12 . . . . 0.29(11) ?
N10 N11 N12 C7 . . . . -0.02(11) ?
N10 N11 N12 Cu1 . . . 1_545 162.54(7) ?
N3 N4 C1 N1 . . . . -0.17(11) ?
Cu1 N4 C1 N1 . . . . -173.74(6) ?
N2 N1 C1 N4 . . . . 0.06(11) ?
C2 N1 C1 N4 . . . . -177.61(9) ?
C1 N1 C2 C3 . . . . 60.09(13) ?
N2 N1 C2 C3 . . . . -117.34(9) ?
C6 N13 C3 C2 . . . . -140.77(8) ?
C9 N13 C3 C2 . . . . 86.92(10) ?
N1 C2 C3 N13 . . . . 176.71(8) ?
N7 N8 C4 N5 . . . . 0.55(12) ?
Cu1 N8 C4 N5 1_554 . . . 176.20(7) ?
N6 N5 C4 N8 . . . . -0.77(12) ?
C5 N5 C4 N8 . . . . 175.60(9) ?
C4 N5 C5 C6 . . . . -115.73(11) ?
N6 N5 C5 C6 . . . . 60.24(13) ?
C3 N13 C6 C5 . . . . -59.54(10) ?
C9 N13 C6 C5 . . . . 72.20(10) ?
N5 C5 C6 N13 . . . . 170.74(7) ?
C6 N13 C9 C8 . . . . 79.11(9) ?
C3 N13 C9 C8 . . . . -149.46(8) ?
C7 N9 C8 C9 . . . . -80.18(12) ?
N10 N9 C8 C9 . . . . 95.73(10) ?
N13 C9 C8 N9 . . . . 66.24(10) ?
N11 N12 C7 N9 . . . . -0.27(11) ?
Cu1 N12 C7 N9 1_545 . . . -160.50(7) ?
N10 N9 C7 N12 . . . . 0.45(11) ?
C8 N9 C7 N12 . . . . 176.79(9) ?
